data_4117172
loop_
_publ_author_name
'Kazushi Mashima'
'Hiroshi Nakano'
'Akira Nakamura'

_publ_section_title
;
 Reductive Formation of Straight Linear Metal-Metal Bonded Tetranuclear
 Complexes X-M-Mo-Mo-M-X from X2M...Mo-Mo...MX2 Supported by Four
 Tridentate 6-Diphenylphosphino-2-pyridonate Ligands (M = Pd, Pt; X = Cl,
 Br, I)
;
_journal_name_full 'Journal of the American Chemical Society'
_journal_page_first 9083
_journal_page_last 9095
_journal_paper_doi 10.1021/ja960606g
_journal_volume 118
_journal_year 1996
_chemical_formula_sum 'C69 H54 Cl2 I2 Mo2 N4 O4 P4 Pt2'
_space_group_IT_number 14
_symmetry_cell_setting monoclinic
_symmetry_Int_Tables_number 14
_symmetry_space_group_name_Hall '-P 2yn'
_symmetry_space_group_name_H-M 'P 1 21/n 1'
_audit_creation_date 'Fri Oct 27 18:19:03 1995'
_audit_creation_method 'from TEXRAY.INF file'
_cell_angle_alpha 90
_cell_angle_beta 94.887(8)
_cell_angle_gamma 90
_cell_formula_units_Z 4.00
_cell_length_a 16.137(3)
_cell_length_b 16.815(3)
_cell_length_c 28.274(1)
_cell_measurement_reflns_used 24
_cell_measurement_temperature 23.0
_cell_measurement_theta_max 29.79
_cell_measurement_theta_min 29.27
_cell_volume 7644(2)
_computing_cell_refinement 'MSC/AFC Diffractometer Control'
_computing_data_collection 'MSC/AFC Diffractometer Control'
_computing_data_reduction 'teXsan: PROCESS (MSC)'
_computing_publication_material 'teXsan: FINISH (MSC)'
_computing_structure_refinement 'teXsan: LS (MSC)'
_diffrn_ambient_temperature 23.0
_diffrn_measurement_device AFC5R
_diffrn_measurement_method 'omega scans with profile analysis'
_diffrn_orient_matrix_UB_11 0.04429
_diffrn_orient_matrix_UB_12 0.04012
_diffrn_orient_matrix_UB_13 -0.00472
_diffrn_orient_matrix_UB_21 -0.03751
_diffrn_orient_matrix_UB_22 0.02654
_diffrn_orient_matrix_UB_23 -0.02521
_diffrn_orient_matrix_UB_31 -0.02235
_diffrn_orient_matrix_UB_32 0.03497
_diffrn_orient_matrix_UB_33 0.02454
_diffrn_radiation_monochromator graphite
_diffrn_radiation_source 'Rigaku rotating anode'
_diffrn_radiation_type MoKalpha
_diffrn_radiation_wavelength 0.7107
_diffrn_reflns_av_R_equivalents 4.12
_diffrn_reflns_limit_h_max 22
_diffrn_reflns_limit_h_min 0
_diffrn_reflns_limit_k_max 23
_diffrn_reflns_limit_k_min 0
_diffrn_reflns_limit_l_max 33
_diffrn_reflns_limit_l_min -34
_diffrn_reflns_number 23881
_diffrn_reflns_theta_max 30.0638
_diffrn_standards_decay_% -4.76
_diffrn_standards_interval_count 100
_diffrn_standards_number 3
_exptl_absorpt_coefficient_mu_cm 49.610
_exptl_absorpt_correction_T_max 0.996
_exptl_absorpt_correction_T_min 0.437
_exptl_absorpt_correction_type psi-scan
_exptl_crystal_colour green
_exptl_crystal_density_diffrn 1.767
_exptl_crystal_description undefined
_exptl_crystal_F_000 3872.00
_exptl_crystal_size_max 0.400
_exptl_crystal_size_min 0.200
_refine_diff_density_max -1.48210
_refine_diff_density_min 2.00540
_refine_ls_extinction_coef 0.00000
_refine_ls_extinction_method Zachariasen_type_2_gaussian_isotropic
_refine_ls_goodness_of_fit_obs 2.180
_refine_ls_matrix_type full
_refine_ls_number_parameters 830
_refine_ls_number_reflns 8466
_refine_ls_number_restraints 0
_refine_ls_R_factor_obs 0.0600
_refine_ls_shift/esd_max 7.0610
_refine_ls_structure_factor_coef F
_refine_ls_weighting_scheme sigma
_refine_ls_wR_factor_obs 0.0780
_cod_data_source_file ja960606g_9.cif
_cod_data_source_block Mo2Pt2I2(pyphos)4.(CH2Cl2)
_cod_original_cell_volume 7644(1)
_cod_original_sg_symbol_H-M 'P 21/n '
_cod_original_formula_sum 'C69 H54 O4 N4 P4 I2 Mo2 Pt2 Cl2'
_cod_database_code 4117172

loop_
_symmetry_equiv_pos_as_xyz
'   +x,   +y,   +z'
1/2-x,1/2+y,1/2-z
'   -x,   -y,   -z'
1/2+x,1/2-y,1/2+z

loop_
_atom_site_aniso_label
_atom_site_aniso_U_11
_atom_site_aniso_U_22
_atom_site_aniso_U_33
_atom_site_aniso_U_12
_atom_site_aniso_U_13
_atom_site_aniso_U_23
Pt1 0.0459(5) 0.0442(5) 0.0303(3) 0.0108(4) 0.0051(3) 0.0008(3)
Pt2 0.0468(5) 0.0475(5) 0.0309(4) -0.0023(4) -0.0006(3) 0.0058(3)
I1 0.101(1) 0.099(1) 0.0334(7) 0.042(1) 0.0099(8) 0.0074(7)
I2 0.095(1) 0.099(1) 0.0397(7) -0.024(1) -0.0105(8) 0.0243(8)
Mo1 0.044(1) 0.0347(9) 0.0289(8) 0.0053(8) 0.0034(7) 0.0011(6)
Mo2 0.044(1) 0.0355(10) 0.0300(7) 0.0009(8) 0.0021(7) 0.0017(6)
Cl1B 0.17(3) 0.15(2) 0.36(4) -0.04(2) 0.00(3) -0.07(3)
Cl1A 0.16(2) 0.28(3) 0.10(1) -0.08(2) -0.02(1) 0.06(2)
Cl2B 0.12(3) 0.47(7) 0.34(4) 0.00(3) 0.02(3) 0.21(5)
Cl2A 0.06(1) 0.70(7) 0.15(2) -0.10(2) 0.05(1) -0.09(3)
P1 0.054(4) 0.052(4) 0.040(3) -0.004(3) -0.004(2) 0.002(2)
P2 0.048(3) 0.039(3) 0.039(2) 0.009(3) 0.008(2) 0.001(2)
P3 0.058(4) 0.049(3) 0.033(2) 0.003(3) 0.005(2) 0.009(2)
P4 0.041(3) 0.049(3) 0.032(2) 0.007(3) 0.004(2) 0.000(2)
O1 0.046(9) 0.044(8) 0.035(6) 0.004(7) 0.011(6) 0.012(6)
O2 0.055(9) 0.038(7) 0.037(6) 0.015(7) 0.005(6) 0.001(6)
O3 0.057(9) 0.051(8) 0.027(6) -0.004(7) 0.000(6) 0.002(6)
O4 0.047(8) 0.042(8) 0.034(6) 0.009(7) 0.006(6) -0.006(5)
N1 0.034(9) 0.036(9) 0.037(8) -0.007(7) 0.000(7) -0.005(6)
N2 0.06(1) 0.043(10) 0.033(8) 0.011(8) 0.008(7) 0.005(7)
N3 0.028(9) 0.034(9) 0.053(9) 0.005(7) -0.005(7) 0.005(7)
N4 0.031(9) 0.038(9) 0.029(7) 0.005(7) 0.004(6) -0.005(6)
C1 0.04(1) 0.06(1) 0.034(10) 0.00(1) 0.008(9) -0.001(9)
C2 0.05(1) 0.06(1) 0.05(1) -0.01(1) 0.02(1) 0.01(1)
C3 0.04(1) 0.07(2) 0.07(1) -0.02(1) 0.01(1) 0.00(1)
C4 0.06(2) 0.10(2) 0.04(1) -0.02(1) -0.01(1) 0.01(1)
C5 0.04(1) 0.05(1) 0.04(1) -0.01(1) -0.003(9) 0.005(9)
C6 0.05(1) 0.05(1) 0.06(1) 0.00(1) 0.00(1) 0.00(1)
C7 0.10(2) 0.08(2) 0.11(2) -0.02(2) -0.04(2) -0.02(2)
C8 0.16(4) 0.06(2) 0.20(4) 0.00(2) 0.01(3) -0.05(2)
C9 0.14(4) 0.22(6) 0.10(2) -0.12(4) -0.05(3) -0.01(3)
C10 0.09(4) 0.20(6) 0.18(5) -0.02(3) 0.01(3) 0.02(4)
C11 0.09(2) 0.11(3) 0.10(2) -0.03(2) -0.02(2) 0.00(2)
C12 0.07(2) 0.06(2) 0.05(1) 0.01(1) 0.00(1) 0.01(1)
C13 0.08(2) 0.07(2) 0.15(3) 0.03(2) 0.01(2) -0.04(2)
C14 0.14(4) 0.15(4) 0.11(3) -0.04(3) -0.01(2) -0.05(3)
C15 0.05(2) 0.07(2) 0.23(5) 0.01(2) -0.02(3) -0.04(3)
C16 0.08(3) 0.10(3) 0.12(3) -0.01(2) 0.00(2) 0.01(2)
C17 0.07(2) 0.05(2) 0.11(2) 0.01(1) 0.01(2) 0.00(1)
C21 0.08(2) 0.03(1) 0.04(1) 0.01(1) 0.00(1) 0.003(8)
C22 0.11(2) 0.06(2) 0.04(1) 0.03(2) 0.02(1) 0.01(1)
C23 0.12(2) 0.05(1) 0.05(1) 0.05(2) 0.01(1) 0.01(1)
C24 0.12(2) 0.06(2) 0.04(1) 0.01(2) 0.00(1) 0.00(1)
C25 0.07(2) 0.03(1) 0.05(1) 0.01(1) 0.00(1) -0.003(9)
C26 0.09(2) 0.06(2) 0.05(1) 0.05(2) 0.04(1) 0.02(1)
C27 0.12(3) 0.04(1) 0.10(2) -0.02(2) 0.01(2) 0.02(1)
C28 0.26(5) 0.08(2) 0.07(2) 0.05(3) 0.08(2) -0.02(2)
C29 0.24(5) 0.06(2) 0.09(2) 0.05(3) -0.07(3) -0.04(2)
C30 0.11(3) 0.23(5) 0.21(4) 0.11(3) -0.09(3) -0.17(4)
C31 0.05(2) 0.13(3) 0.10(2) 0.00(2) 0.00(1) -0.06(2)
C32 0.05(1) 0.06(1) 0.05(1) 0.01(1) 0.00(1) 0.01(1)
C33 0.05(2) 0.06(2) 0.08(1) -0.02(1) 0.01(1) 0.03(1)
C34 0.09(3) 0.13(3) 0.09(2) 0.02(2) -0.01(2) 0.02(2)
C35 0.14(4) 0.08(3) 0.16(3) -0.06(3) 0.02(3) -0.03(3)
C36 0.02(2) 0.17(4) 0.37(7) -0.02(3) -0.03(3) -0.03(5)
C37 0.14(4) 0.07(2) 0.24(4) 0.01(2) -0.03(3) 0.03(3)
C41 0.06(1) 0.04(1) 0.05(1) -0.01(1) -0.01(1) 0.015(9)
C42 0.06(2) 0.06(1) 0.05(1) -0.01(1) -0.01(1) 0.01(1)
C43 0.05(1) 0.08(2) 0.07(1) -0.02(1) -0.01(1) 0.02(1)
C44 0.04(1) 0.08(2) 0.05(1) -0.03(1) 0.003(9) 0.01(1)
C45 0.04(1) 0.06(1) 0.038(10) 0.00(1) 0.015(9) 0.017(9)
C46 0.06(2) 0.06(1) 0.034(9) 0.01(1) 0.018(10) 0.017(10)
C47 0.05(2) 0.06(2) 0.12(2) 0.02(1) 0.00(1) -0.02(1)
C48 0.11(3) 0.08(2) 0.09(2) 0.00(2) 0.04(2) -0.02(2)
C49 0.16(4) 0.08(2) 0.08(2) 0.06(2) 0.06(2) 0.04(2)
C50 0.17(4) 0.13(3) 0.10(2) 0.11(3) 0.00(2) 0.00(2)
C51 0.10(2) 0.12(3) 0.08(2) 0.06(2) 0.00(2) 0.00(2)
C52 0.06(1) 0.05(1) 0.035(9) -0.01(1) -0.007(9) 0.003(9)
C53 0.07(2) 0.05(1) 0.06(1) 0.00(1) 0.01(1) 0.01(1)
C54 0.09(2) 0.07(2) 0.06(1) 0.00(2) 0.00(1) 0.01(1)
C55 0.15(3) 0.07(2) 0.07(2) -0.01(2) 0.01(2) 0.02(2)
C56 0.15(3) 0.13(3) 0.08(2) -0.03(3) 0.08(2) 0.01(2)
C57 0.10(2) 0.07(2) 0.07(1) -0.01(2) 0.05(1) 0.01(1)
C61 0.06(1) 0.05(1) 0.025(8) 0.01(1) 0.002(8) 0.003(8)
C62 0.06(1) 0.04(1) 0.030(9) 0.01(1) 0.015(9) -0.007(8)
C63 0.04(1) 0.03(1) 0.05(1) 0.003(9) -0.003(9) -0.002(8)
C64 0.05(1) 0.04(1) 0.036(9) 0.006(10) -0.007(9) 0.000(8)
C65 0.04(1) 0.03(1) 0.033(9) -0.006(9) 0.000(8) 0.003(7)
C66 0.05(1) 0.05(1) 0.027(8) 0.03(1) 0.010(9) 0.005(8)
C67 0.05(2) 0.08(2) 0.06(1) 0.01(1) 0.01(1) 0.03(1)
C68 0.08(2) 0.09(2) 0.08(2) 0.01(2) 0.03(1) 0.03(1)
C69 0.11(2) 0.06(2) 0.05(1) 0.03(2) 0.02(1) 0.02(1)
C70 0.06(2) 0.09(2) 0.05(1) 0.04(1) 0.00(1) 0.01(1)
C71 0.05(1) 0.07(2) 0.035(10) 0.02(1) 0.011(9) 0.024(10)
C72 0.05(1) 0.05(1) 0.035(9) 0.02(1) -0.005(9) 0.007(9)
C73 0.04(1) 0.06(2) 0.05(1) 0.00(1) 0.00(1) 0.01(1)
C74 0.07(2) 0.10(2) 0.07(1) 0.02(2) 0.00(1) -0.01(1)
C75 0.05(2) 0.07(2) 0.12(2) -0.02(1) -0.01(2) 0.02(2)
C76 0.10(2) 0.09(2) 0.07(2) -0.03(2) -0.02(2) -0.02(2)
C77 0.09(2) 0.08(2) 0.06(1) -0.02(2) 0.01(1) -0.02(1)
C101B 0.18(8) 0.10(5) 0.03(2) 0.06(5) -0.01(3) -0.02(3)
C101A 0.19(7) 0.32(10) 0.02(2) -0.14(7) 0.00(3) 0.04(4)

loop_
_atom_site_label
_atom_site_fract_x
_atom_site_fract_y
_atom_site_fract_z
_atom_site_U_iso_or_equiv
_atom_site_thermal_displace_type
Pt1 0.69768(5) 0.17882(5) 1.02734(2) 0.0400 Uij
Pt2 0.66362(5) 0.22988(5) 0.76344(2) 0.0419 Uij
I1 0.7057(1) 0.1587(1) 1.12245(4) 0.0774 Uij
I2 0.6499(1) 0.2668(1) 0.67034(5) 0.0788 Uij
Mo1 0.6852(1) 0.19510(9) 0.93264(5) 0.0360 Uij
Mo2 0.6761(1) 0.20755(10) 0.85724(5) 0.0366 Uij
Cl1B 0.715(2) -0.016(2) 0.599(1) 0.2277 Uij
Cl1A 0.197(1) 0.170(1) 0.7669(6) 0.1848 Uij
Cl2B 0.780(2) 0.096(3) 0.574(1) 0.3138 Uij
Cl2A 0.130(1) 0.324(2) 0.7751(8) 0.3022 Uij
P1 0.5259(4) 0.2026(3) 0.7622(2) 0.0493 Uij
P2 0.5826(3) 0.2556(3) 1.0266(2) 0.0418 Uij
P3 0.8037(4) 0.2390(3) 0.7684(2) 0.0464 Uij
P4 0.8138(3) 0.1069(3) 1.0196(2) 0.0406 Uij
O1 0.5811(8) 0.1249(7) 0.9319(4) 0.0413 Uij
O2 0.6195(8) 0.3176(7) 0.8582(4) 0.0433 Uij
O3 0.7903(8) 0.2628(7) 0.9439(4) 0.0455 Uij
O4 0.7304(8) 0.0979(7) 0.8470(4) 0.0407 Uij
N1 0.5525(9) 0.1519(8) 0.8526(5) 0.0358 Uij
N2 0.607(1) 0.2984(9) 0.9366(5) 0.0437 Uij
N3 0.8033(9) 0.2593(8) 0.8623(5) 0.0386 Uij
N4 0.7641(9) 0.0912(8) 0.9265(4) 0.0326 Uij
C1 0.530(1) 0.119(1) 0.8942(6) 0.0440 Uij
C2 0.459(1) 0.075(1) 0.8936(7) 0.0515 Uij
C3 0.409(1) 0.066(1) 0.8538(7) 0.0593 Uij
C4 0.429(1) 0.104(1) 0.8135(6) 0.0668 Uij
C5 0.499(1) 0.146(1) 0.8132(6) 0.0428 Uij
C6 0.485(1) 0.141(1) 0.7148(7) 0.0508 Uij
C7 0.532(2) 0.078(2) 0.7034(10) 0.0983 Uij
C8 0.508(3) 0.024(2) 0.666(1) 0.1397 Uij
C9 0.425(3) 0.044(3) 0.643(1) 0.1570 Uij
C10 0.378(3) 0.101(3) 0.654(2) 0.1589 Uij
C11 0.408(2) 0.153(2) 0.692(1) 0.0993 Uij
C12 0.457(1) 0.286(1) 0.7606(7) 0.0593 Uij
C13 0.425(2) 0.304(2) 0.800(1) 0.1009 Uij
C14 0.376(3) 0.366(3) 0.798(1) 0.1358 Uij
C15 0.355(2) 0.413(2) 0.753(2) 0.1186 Uij
C16 0.389(2) 0.389(2) 0.719(1) 0.1008 Uij
C17 0.442(2) 0.330(1) 0.7215(10) 0.0759 Uij
C21 0.592(1) 0.341(1) 0.8969(6) 0.0513 Uij
C22 0.547(2) 0.411(1) 0.8972(6) 0.0686 Uij
C23 0.517(2) 0.439(1) 0.9356(7) 0.0765 Uij
C24 0.530(2) 0.391(1) 0.9774(7) 0.0742 Uij
C25 0.574(1) 0.322(1) 0.9763(6) 0.0496 Uij
C26 0.582(2) 0.324(1) 1.0766(7) 0.0663 Uij
C27 0.515(2) 0.326(1) 1.1028(9) 0.0888 Uij
C28 0.515(3) 0.379(2) 1.1449(10) 0.1337 Uij
C29 0.586(3) 0.426(2) 1.153(1) 0.1329 Uij
C30 0.651(2) 0.424(3) 1.126(1) 0.1882 Uij
C31 0.650(2) 0.374(2) 1.0882(9) 0.0949 Uij
C32 0.491(1) 0.198(1) 1.0242(7) 0.0534 Uij
C33 0.490(1) 0.123(1) 1.0371(8) 0.0629 Uij
C34 0.423(2) 0.076(2) 1.039(1) 0.1055 Uij
C35 0.347(3) 0.102(2) 1.029(1) 0.1292 Uij
C36 0.340(2) 0.175(3) 1.015(2) 0.1901 Uij
C37 0.416(3) 0.226(2) 1.007(1) 0.1521 Uij
C41 0.836(1) 0.279(1) 0.9088(6) 0.0487 Uij
C42 0.915(1) 0.309(1) 0.9152(7) 0.0572 Uij
C43 0.961(1) 0.320(1) 0.8772(8) 0.0674 Uij
C44 0.926(1) 0.299(1) 0.8320(6) 0.0568 Uij
C45 0.852(1) 0.270(1) 0.8255(6) 0.0458 Uij
C46 0.852(1) 0.142(1) 0.7566(6) 0.0534 Uij
C47 0.811(1) 0.093(1) 0.7261(9) 0.0754 Uij
C48 0.843(2) 0.016(2) 0.7179(9) 0.0898 Uij
C49 0.912(2) -0.009(2) 0.7398(10) 0.1035 Uij
C50 0.952(2) 0.043(2) 0.771(1) 0.1319 Uij
C51 0.925(2) 0.117(2) 0.7792(9) 0.0983 Uij
C52 0.851(1) 0.311(1) 0.7302(6) 0.0485 Uij
C53 0.827(1) 0.388(1) 0.7326(7) 0.0582 Uij
C54 0.859(2) 0.446(1) 0.7062(8) 0.0729 Uij
C55 0.916(2) 0.429(2) 0.6785(9) 0.0992 Uij
C56 0.944(2) 0.354(2) 0.6756(9) 0.1175 Uij
C57 0.909(2) 0.291(1) 0.7009(8) 0.0788 Uij
C61 0.769(1) 0.060(1) 0.8822(5) 0.0428 Uij
C62 0.811(1) -0.011(1) 0.8750(6) 0.0440 Uij
C63 0.853(1) -0.047(1) 0.9105(6) 0.0411 Uij
C64 0.854(1) -0.011(1) 0.9550(6) 0.0416 Uij
C65 0.812(1) 0.056(1) 0.9616(5) 0.0343 Uij
C66 0.841(1) 0.026(1) 1.0623(6) 0.0433 Uij
C67 0.783(1) -0.026(1) 1.0728(7) 0.0654 Uij
C68 0.802(2) -0.093(2) 1.1004(8) 0.0798 Uij
C69 0.884(2) -0.102(1) 1.1195(7) 0.0728 Uij
C70 0.943(1) -0.049(2) 1.1088(7) 0.0671 Uij
C71 0.924(1) 0.014(1) 1.0805(6) 0.0538 Uij
C72 0.907(1) 0.167(1) 1.0223(6) 0.0444 Uij
C73 0.971(1) 0.154(1) 0.9913(7) 0.0537 Uij
C74 1.044(2) 0.199(2) 0.9969(8) 0.0777 Uij
C75 1.053(2) 0.255(2) 1.032(1) 0.0820 Uij
C76 0.989(2) 0.269(2) 1.0626(9) 0.0903 Uij
C77 0.916(2) 0.226(2) 1.0581(7) 0.0743 Uij
C101B 0.706(5) 0.066(4) 0.595(2) 0.1043 Uij
C101A 0.156(5) 0.266(5) 0.746(1) 0.1806 Uij
H1 0.3920 0.0978 0.7844 0.0748 Uij
H2 0.3591 0.0327 0.8535 0.0727 Uij
H3 0.4426 0.0516 0.9222 0.0621 Uij
H4 0.5854 0.0675 0.7190 0.1125 Uij
H5 0.5417 -0.0200 0.6571 0.1684 Uij
H6 0.4116 0.0051 0.6146 0.1708 Uij
H7 0.3274 0.1032 0.6351 0.1454 Uij
H8 0.3721 0.1914 0.6989 0.1147 Uij
H9 0.4330 0.2784 0.8302 0.1045 Uij
H10 0.3452 0.3873 0.8245 0.1395 Uij
H11 0.3191 0.4606 0.7513 0.1311 Uij
H12 0.3742 0.4169 0.6880 0.1154 Uij
H13 0.4683 0.3179 0.6940 0.0897 Uij
H14 0.8846 -0.0366 0.9817 0.0504 Uij
H15 0.8833 -0.0948 0.9056 0.0517 Uij
H16 0.8080 -0.0341 0.8436 0.0545 Uij
H17 0.7253 -0.0183 1.0617 0.0821 Uij
H18 0.7615 -0.1302 1.1077 0.1039 Uij
H19 0.8999 -0.1474 1.1393 0.0894 Uij
H20 0.9985 -0.0574 1.1224 0.0789 Uij
H21 0.9664 0.0509 1.0745 0.0665 Uij
H22 0.9637 0.1168 0.9661 0.0666 Uij
H23 1.0886 0.1944 0.9767 0.0917 Uij
H24 1.1049 0.2843 1.0384 0.0959 Uij
H25 0.9992 0.3105 1.0860 0.1038 Uij
H26 0.8761 0.2358 1.0794 0.0817 Uij
H27 0.9602 0.3051 0.8056 0.0703 Uij
H28 1.0173 0.3414 0.8819 0.0817 Uij
H29 0.9392 0.3225 0.9466 0.0714 Uij
H30 0.7592 0.1087 0.7094 0.0921 Uij
H31 0.8150 -0.0227 0.6979 0.1142 Uij
H32 0.9395 -0.0578 0.7357 0.1254 Uij
H33 1.0072 0.0274 0.7883 0.1636 Uij
H34 0.9543 0.1502 0.8032 0.1208 Uij
H35 0.7864 0.4022 0.7531 0.0736 Uij
H36 0.8421 0.5005 0.7079 0.0859 Uij
H37 0.9394 0.4691 0.6586 0.1172 Uij
H38 0.9844 0.3434 0.6540 0.1384 Uij
H39 0.9289 0.2378 0.6979 0.0989 Uij
H40 0.5072 0.4096 1.0064 0.0852 Uij
H41 0.4852 0.4877 0.9360 0.0860 Uij
H42 0.5386 0.4427 0.8691 0.0809 Uij
H43 0.4645 0.2933 1.0937 0.1009 Uij
H44 0.4661 0.3809 1.1635 0.1599 Uij
H45 0.5852 0.4576 1.1829 0.1372 Uij
H46 0.6978 0.4600 1.1353 0.1640 Uij
H47 0.6950 0.3740 1.0688 0.1090 Uij
H48 0.5433 0.1009 1.0472 0.0752 Uij
H49 0.4275 0.0234 1.0488 0.1184 Uij
H50 0.2961 0.0758 1.0303 0.1449 Uij
H51 0.2878 0.2031 1.0021 0.2335 Uij
H52 0.4112 0.2761 0.9928 0.1782 Uij
H53B 0.6881 0.0886 0.6236 0.1148 Uij
H53A 0.1817 0.2779 0.7271 0.1974 Uij
H54B 0.6509 0.0724 0.5721 0.1148 Uij
H54A 0.0966 0.2415 0.7372 0.1974 Uij

loop_
_atom_type_symbol
_atom_type_oxidation_number
_atom_type_number_in_cell
_atom_type_scat_dispersion_real
_atom_type_scat_dispersion_imag
_atom_type_scat_source
C 0 276 0.003 0.002 'International Tables'
H 0 216 0.000 0.000 'International Tables'
O 0 16 0.011 0.006 'International Tables'
N 0 16 0.006 0.003 'International Tables'
P 0 16 0.102 0.094 'International Tables'
I 0 8 -0.474 1.812 'International Tables'
Mo 0 8 -1.683 0.686 'International Tables'
Pt 0 8 -1.703 8.390 'International Tables'
Cl 0 8 0.148 0.159 'International Tables'

loop_
_geom_angle_atom_site_label_1
_geom_angle_atom_site_label_2
_geom_angle_atom_site_label_3
_geom_angle
_geom_angle_publ_flag
I(1) Pt(1) Mo(1) 177.96(7) yes
I(1) Pt(1) P(2) 92.9(1) yes
I(1) Pt(1) P(4) 93.4(1) yes
Mo(1) Pt(1) P(2) 86.6(1) yes
Mo(1) Pt(1) P(4) 87.1(1) yes
P(2) Pt(1) P(4) 173.5(2) yes
I(2) Pt(2) Mo(2) 174.76(6) yes
I(2) Pt(2) P(1) 91.9(1) yes
I(2) Pt(2) P(3) 92.5(1) yes
Mo(2) Pt(2) P(1) 88.7(1) yes
Mo(2) Pt(2) P(3) 87.6(1) yes
P(1) Pt(2) P(3) 171.7(2) yes
Pt(1) Mo(1) Mo(2) 179.57(9) yes
Pt(1) Mo(1) O(1) 86.7(3) yes
Pt(1) Mo(1) O(3) 84.9(3) yes
Pt(1) Mo(1) N(2) 91.4(4) yes
Pt(1) Mo(1) N(4) 90.2(3) yes
Mo(2) Mo(1) O(1) 93.4(3) yes
Mo(2) Mo(1) O(3) 95.0(3) yes
Mo(2) Mo(1) N(2) 89.0(4) yes
Mo(2) Mo(1) N(4) 89.4(3) yes
O(1) Mo(1) O(3) 171.6(4) yes
O(1) Mo(1) N(2) 88.9(6) yes
O(1) Mo(1) N(4) 91.3(5) yes
O(3) Mo(1) N(2) 91.4(6) yes
O(3) Mo(1) N(4) 88.6(5) yes
N(2) Mo(1) N(4) 178.4(5) yes
Pt(2) Mo(2) Mo(1) 177.51(9) yes
Pt(2) Mo(2) O(2) 83.8(3) yes
Pt(2) Mo(2) O(4) 89.0(3) yes
Pt(2) Mo(2) N(1) 90.6(3) yes
Pt(2) Mo(2) N(3) 90.0(4) yes
Mo(1) Mo(2) O(2) 93.9(3) yes
Mo(1) Mo(2) O(4) 93.4(3) yes
Mo(1) Mo(2) N(1) 90.1(3) yes
Mo(1) Mo(2) N(3) 89.4(4) yes
O(2) Mo(2) O(4) 172.7(4) yes
O(2) Mo(2) N(1) 89.0(5) yes
O(2) Mo(2) N(3) 93.1(5) yes
O(4) Mo(2) N(1) 90.3(5) yes
O(4) Mo(2) N(3) 87.6(5) yes
N(1) Mo(2) N(3) 177.8(5) yes
Cl(2B) Cl(1B) C(101B 38(3) yes
Cl(1B) Cl(2B) C(101B 35(2) yes
Pt(2) P(1) C(5) 113.5(7) yes
Pt(2) P(1) C(6) 115.6(8) yes
Pt(2) P(1) C(12) 116.3(8) yes
C(5) P(1) C(6) 101.1(9) yes
C(5) P(1) C(12) 104(1) yes
C(6) P(1) C(12) 104(1) yes
Pt(1) P(2) C(25) 111.6(7) yes
Pt(1) P(2) C(26) 114.5(8) yes
Pt(1) P(2) C(32) 111.8(8) yes
C(25) P(2) C(26) 102.6(9) yes
C(25) P(2) C(32) 107.5(10) yes
C(26) P(2) C(32) 108(1) yes
Pt(2) P(3) C(45) 115.2(7) yes
Pt(2) P(3) C(46) 111.3(8) yes
Pt(2) P(3) C(52) 118.4(7) yes
C(45) P(3) C(46) 105.3(9) yes
C(45) P(3) C(52) 99.3(9) yes
C(46) P(3) C(52) 106.0(9) yes
Pt(1) P(4) C(65) 112.7(6) yes
Pt(1) P(4) C(66) 119.0(6) yes
Pt(1) P(4) C(72) 113.0(6) yes
C(65) P(4) C(66) 102.8(8) yes
C(65) P(4) C(72) 104.2(8) yes
C(66) P(4) C(72) 103.4(9) yes
Mo(1) O(1) C(1) 121(1) yes
Mo(2) O(2) C(21) 118(1) yes
Mo(1) O(3) C(41) 120(1) yes
Mo(2) O(4) C(61) 121(1) yes
Mo(2) N(1) C(1) 115(1) yes
Mo(2) N(1) C(5) 126(1) yes
C(1) N(1) C(5) 118(1) yes
Mo(1) N(2) C(21) 116(1) yes
Mo(1) N(2) C(25) 123(1) yes
C(21) N(2) C(25) 119(1) yes
Mo(2) N(3) C(41) 114(1) yes
Mo(2) N(3) C(45) 126(1) yes
C(41) N(3) C(45) 118(1) yes
Mo(1) N(4) C(61) 117(1) yes
Mo(1) N(4) C(65) 126(1) yes
C(61) N(4) C(65) 115(1) yes
O(1) C(1) N(1) 118(1) yes
O(1) C(1) C(2) 122(1) yes
N(1) C(1) C(2) 119(1) yes
C(1) C(2) C(3) 121(1) yes
C(2) C(3) C(4) 118(1) yes
C(3) C(4) C(5) 120(1) yes
P(1) C(5) N(1) 115(1) yes
P(1) C(5) C(4) 123(1) yes
N(1) C(5) C(4) 121(1) yes
P(1) C(6) C(7) 116(1) yes
P(1) C(6) C(11) 122(2) yes
C(7) C(6) C(11) 120(2) yes
C(6) C(7) C(8) 123(2) yes
C(7) C(8) C(9) 110(3) yes
C(8) C(9) C(10) 127(4) yes
C(9) C(10) C(11) 117(4) yes
C(6) C(11) C(10) 119(3) yes
P(1) C(12) C(13) 116(2) yes
P(1) C(12) C(17) 121(2) yes
C(13) C(12) C(17) 121(2) yes
C(12) C(13) C(14) 114(3) yes
C(13) C(14) C(15) 124(3) yes
C(14) C(15) C(16) 113(3) yes
C(15) C(16) C(17) 123(3) yes
C(12) C(17) C(16) 122(2) yes
O(2) C(21) N(2) 120(1) yes
O(2) C(21) C(22) 119(1) yes
N(2) C(21) C(22) 120(1) yes
C(21) C(22) C(23) 122(1) yes
C(22) C(23) C(24) 115(2) yes
C(23) C(24) C(25) 120(1) yes
P(2) C(25) N(2) 118(1) yes
P(2) C(25) C(24) 120(1) yes
N(2) C(25) C(24) 120(1) yes
P(2) C(26) C(27) 120(2) yes
P(2) C(26) C(31) 119(1) yes
C(27) C(26) C(31) 119(2) yes
C(26) C(27) C(28) 121(2) yes
C(27) C(28) C(29) 114(3) yes
C(28) C(29) C(30) 123(2) yes
C(29) C(30) C(31) 121(3) yes
C(26) C(31) C(30) 120(3) yes
P(2) C(32) C(33) 122(1) yes
P(2) C(32) C(37) 122(2) yes
C(33) C(32) C(37) 114(2) yes
C(32) C(33) C(34) 126(2) yes
C(33) C(34) C(35) 122(3) yes
C(34) C(35) C(36) 116(3) yes
C(35) C(36) C(37) 121(3) yes
C(32) C(37) C(36) 117(3) yes
O(3) C(41) N(3) 117(1) yes
O(3) C(41) C(42) 123(1) yes
N(3) C(41) C(42) 118(1) yes
C(41) C(42) C(43) 120(1) yes
C(42) C(43) C(44) 118(1) yes
C(43) C(44) C(45) 121(1) yes
P(3) C(45) N(3) 114(1) yes
P(3) C(45) C(44) 123(1) yes
N(3) C(45) C(44) 121(1) yes
P(3) C(46) C(47) 118(1) yes
P(3) C(46) C(51) 123(2) yes
C(47) C(46) C(51) 118(2) yes
C(46) C(47) C(48) 120(2) yes
C(47) C(48) C(49) 121(2) yes
C(48) C(49) C(50) 116(2) yes
C(49) C(50) C(51) 123(3) yes
C(46) C(51) C(50) 119(3) yes
P(3) C(52) C(53) 117(1) yes
P(3) C(52) C(57) 122(1) yes
C(53) C(52) C(57) 119(2) yes
C(52) C(53) C(54) 121(2) yes
C(53) C(54) C(55) 120(2) yes
C(54) C(55) C(56) 120(2) yes
C(55) C(56) C(57) 121(2) yes
C(52) C(57) C(56) 116(2) yes
O(4) C(61) N(4) 116(1) yes
O(4) C(61) C(62) 121(1) yes
N(4) C(61) C(62) 122(1) yes
C(61) C(62) C(63) 120(1) yes
C(62) C(63) C(64) 117(1) yes
C(63) C(64) C(65) 121(1) yes
P(4) C(65) N(4) 114(1) yes
P(4) C(65) C(64) 123(1) yes
N(4) C(65) C(64) 122(1) yes
P(4) C(66) C(67) 119(1) yes
P(4) C(66) C(71) 120(1) yes
C(67) C(66) C(71) 119(1) yes
C(66) C(67) C(68) 122(2) yes
C(67) C(68) C(69) 117(2) yes
C(68) C(69) C(70) 119(2) yes
C(69) C(70) C(71) 121(2) yes
C(66) C(71) C(70) 119(2) yes
P(4) C(72) C(73) 121(1) yes
P(4) C(72) C(77) 117(1) yes
C(73) C(72) C(77) 120(2) yes
C(72) C(73) C(74) 119(2) yes
C(73) C(74) C(75) 119(2) yes
C(74) C(75) C(76) 121(2) yes
C(75) C(76) C(77) 121(2) yes
C(72) C(77) C(76) 117(2) yes
Cl(1B) C(101B Cl(2B) 106(4) yes
Cl(1A) C(101A Cl(2A) 124(3) yes
N(1) P(1) O(2) 55.0(4) yes
N(1) P(1) O(4) 44.5(4) yes
N(1) P(1) P(3) 85.9(3) yes
N(1) P(1) O(1) 3.4(3) yes
N(1) P(1) N(3) 58.6(4) yes
N(1) P(1) N(2) 36.7(3) yes
O(2) P(1) O(4) 62.7(2) yes
O(2) P(1) P(3) 62.7(2) yes
O(2) P(1) O(1) 51.6(2) yes
O(2) P(1) N(3) 36.2(3) yes
O(2) P(1) N(2) 20.2(3) yes
O(4) P(1) P(3) 47.1(2) yes
O(4) P(1) O(1) 44.6(2) yes
O(4) P(1) N(3) 35.1(2) yes
O(4) P(1) N(2) 58.8(2) yes
P(3) P(1) O(1) 84.4(2) yes
P(3) P(1) N(3) 31.1(2) yes
P(3) P(1) N(2) 75.8(2) yes
O(1) P(1) N(3) 56.4(2) yes
O(1) P(1) N(2) 33.4(2) yes
N(3) P(1) N(2) 45.2(2) yes
N(2) P(2) O(1) 55.5(4) yes
N(2) P(2) O(3) 44.8(4) yes
N(2) P(2) P(4) 85.4(4) yes
N(2) P(2) O(2) 3.7(4) yes
N(2) P(2) N(4) 58.8(4) yes
N(2) P(2) N(1) 37.8(4) yes
O(1) P(2) O(3) 63.0(3) yes
O(1) P(2) P(4) 64.2(2) yes
O(1) P(2) O(2) 52.0(2) yes
O(1) P(2) N(4) 35.7(3) yes
O(1) P(2) N(1) 20.3(2) yes
O(3) P(2) P(4) 45.3(2) yes
O(3) P(2) O(2) 45.6(2) yes
O(3) P(2) N(4) 35.6(2) yes
O(3) P(2) N(1) 60.2(2) yes
P(4) P(2) O(2) 84.6(2) yes
P(4) P(2) N(4) 32.1(2) yes
P(4) P(2) N(1) 77.5(2) yes
O(2) P(2) N(4) 57.0(2) yes
O(2) P(2) N(1) 34.1(2) yes
N(4) P(2) N(1) 45.6(2) yes
N(3) P(3) O(4) 55.4(4) yes
N(3) P(3) O(2) 46.5(4) yes
N(3) P(3) P(1) 88.2(4) yes
N(3) P(3) O(3) 3.6(4) yes
N(3) P(3) N(1) 60.2(4) yes
N(3) P(3) N(4) 36.7(3) yes
O(4) P(3) O(2) 63.0(3) yes
O(4) P(3) P(1) 63.1(2) yes
O(4) P(3) O(3) 51.9(2) yes
O(4) P(3) N(1) 35.6(3) yes
O(4) P(3) N(4) 20.6(2) yes
O(2) P(3) P(1) 47.7(2) yes
O(2) P(3) O(3) 45.2(2) yes
O(2) P(3) N(1) 35.9(2) yes
O(2) P(3) N(4) 59.7(2) yes
P(1) P(3) O(3) 85.5(2) yes
P(1) P(3) N(1) 31.9(2) yes
P(1) P(3) N(4) 76.9(2) yes
O(3) P(3) N(1) 57.0(2) yes
O(3) P(3) N(4) 33.5(2) yes
N(1) P(3) N(4) 45.5(2) yes
N(4) P(4) O(3) 56.7(4) yes
N(4) P(4) O(1) 43.7(3) yes
N(4) P(4) P(2) 85.4(3) yes
N(4) P(4) O(4) 4.2(3) yes
N(4) P(4) N(2) 58.8(3) yes
N(4) P(4) N(3) 38.5(3) yes
O(3) P(4) O(1) 62.6(3) yes
O(3) P(4) P(2) 63.3(2) yes
O(3) P(4) O(4) 52.7(2) yes
O(3) P(4) N(2) 35.1(3) yes
O(3) P(4) N(3) 21.6(3) yes
O(1) P(4) P(2) 46.1(2) yes
O(1) P(4) O(4) 44.7(2) yes
O(1) P(4) N(2) 35.5(2) yes
O(1) P(4) N(3) 60.4(2) yes
P(2) P(4) O(4) 84.5(2) yes
P(2) P(4) N(2) 32.1(2) yes
P(2) P(4) N(3) 78.2(2) yes
O(4) P(4) N(2) 56.7(2) yes
O(4) P(4) N(3) 34.3(2) yes
N(2) P(4) N(3) 46.3(2) yes
N(1) O(1) N(2) 82.2(5) yes
N(1) O(1) N(4) 95.9(6) yes
N(1) O(1) P(2) 128.1(6) yes
N(1) O(1) O(4) 57.3(5) yes
N(1) O(1) O(2) 49.2(4) yes
N(1) O(1) O(3) 93.7(5) yes
N(1) O(1) P(4) 131.7(5) yes
N(1) O(1) N(3) 66.5(5) yes
N(1) O(1) P(1) 4.0(4) yes
N(2) O(1) N(4) 93.0(5) yes
N(2) O(1) P(2) 49.1(3) yes
N(2) O(1) O(4) 93.1(5) yes
N(2) O(1) O(2) 34.9(3) yes
N(2) O(1) O(3) 47.3(4) yes
N(2) O(1) P(4) 86.0(4) yes
N(2) O(1) N(3) 56.3(4) yes
N(2) O(1) P(1) 78.3(3) yes
N(4) O(1) P(2) 102.4(4) yes
N(4) O(1) O(4) 39.2(3) yes
N(4) O(1) O(2) 85.9(4) yes
N(4) O(1) O(3) 46.1(4) yes
N(4) O(1) P(4) 38.1(3) yes
N(4) O(1) N(3) 45.6(3) yes
N(4) O(1) P(1) 95.5(3) yes
P(2) O(1) O(4) 129.8(4) yes
P(2) O(1) O(2) 84.0(3) yes
P(2) O(1) O(3) 67.9(3) yes
P(2) O(1) P(4) 69.7(2) yes
P(2) O(1) N(3) 93.6(3) yes
P(2) O(1) P(1) 124.6(3) yes
O(4) O(1) O(2) 66.6(3) yes
O(4) O(1) O(3) 61.8(3) yes
O(4) O(1) P(4) 77.0(3) yes
O(4) O(1) N(3) 38.2(3) yes
O(4) O(1) P(1) 57.4(2) yes
O(2) O(1) O(3) 53.8(3) yes
O(2) O(1) P(4) 101.1(3) yes
O(2) O(1) N(3) 40.3(3) yes
O(2) O(1) P(1) 45.3(2) yes
O(3) O(1) P(4) 47.3(2) yes
O(3) O(1) N(3) 29.1(2) yes
O(3) O(1) P(1) 90.5(3) yes
P(4) O(1) N(3) 68.0(2) yes
P(4) O(1) P(1) 130.2(3) yes
N(3) O(1) P(1) 63.9(2) yes
N(2) O(2) N(1) 81.8(6) yes
N(2) O(2) N(3) 94.8(6) yes
N(2) O(2) P(1) 126.9(6) yes
N(2) O(2) O(3) 55.8(5) yes
N(2) O(2) O(1) 48.1(5) yes
N(2) O(2) O(4) 91.4(5) yes
N(2) O(2) P(3) 131.4(6) yes
N(2) O(2) N(4) 64.7(5) yes
N(2) O(2) P(2) 4.4(4) yes
N(1) O(2) N(3) 92.7(5) yes
N(1) O(2) P(1) 47.6(3) yes
N(1) O(2) O(3) 92.8(4) yes
N(1) O(2) O(1) 35.6(3) yes
N(1) O(2) O(4) 47.1(4) yes
N(1) O(2) P(3) 87.0(4) yes
N(1) O(2) N(4) 56.0(4) yes
N(1) O(2) P(2) 77.4(3) yes
N(3) O(2) P(1) 101.4(4) yes
N(3) O(2) O(3) 39.6(4) yes
N(3) O(2) O(1) 85.1(4) yes
N(3) O(2) O(4) 45.9(4) yes
N(3) O(2) P(3) 38.5(3) yes
N(3) O(2) N(4) 46.0(3) yes
N(3) O(2) P(2) 95.2(4) yes
P(1) O(2) O(3) 128.2(4) yes
P(1) O(2) O(1) 83.1(3) yes
P(1) O(2) O(4) 67.3(3) yes
P(1) O(2) P(3) 69.6(2) yes
P(1) O(2) N(4) 92.1(3) yes
P(1) O(2) P(2) 122.6(3) yes
O(3) O(2) O(1) 65.3(3) yes
O(3) O(2) O(4) 61.0(3) yes
O(3) O(2) P(3) 78.0(3) yes
O(3) O(2) N(4) 38.0(3) yes
O(3) O(2) P(2) 56.8(3) yes
O(1) O(2) O(4) 52.6(3) yes
O(1) O(2) P(3) 102.1(3) yes
O(1) O(2) N(4) 39.1(3) yes
O(1) O(2) P(2) 44.0(2) yes
O(4) O(2) P(3) 49.5(2) yes
O(4) O(2) N(4) 28.3(2) yes
O(4) O(2) P(2) 88.5(3) yes
P(3) O(2) N(4) 69.8(2) yes
P(3) O(2) P(2) 130.6(3) yes
N(4) O(2) P(2) 62.6(2) yes
N(3) O(3) N(4) 80.5(5) yes
N(3) O(3) N(2) 96.2(6) yes
N(3) O(3) P(4) 126.2(6) yes
N(3) O(3) O(2) 58.3(5) yes
N(3) O(3) O(4) 48.4(4) yes
N(3) O(3) O(1) 92.7(5) yes
N(3) O(3) P(2) 133.2(6) yes
N(3) O(3) N(1) 66.2(5) yes
N(3) O(3) P(3) 4.1(4) yes
N(4) O(3) N(2) 93.3(5) yes
N(4) O(3) P(4) 49.8(3) yes
N(4) O(3) O(2) 92.7(4) yes
N(4) O(3) O(4) 34.6(3) yes
N(4) O(3) O(1) 47.6(4) yes
N(4) O(3) P(2) 87.4(4) yes
N(4) O(3) N(1) 55.7(4) yes
N(4) O(3) P(3) 77.0(3) yes
N(2) O(3) P(4) 104.7(5) yes
N(2) O(3) O(2) 38.5(3) yes
N(2) O(3) O(4) 84.9(4) yes
N(2) O(3) O(1) 46.1(4) yes
N(2) O(3) P(2) 39.3(3) yes
N(2) O(3) N(1) 46.1(4) yes
N(2) O(3) P(3) 94.2(4) yes
P(4) O(3) O(2) 131.0(4) yes
P(4) O(3) O(4) 84.4(3) yes
P(4) O(3) O(1) 70.1(3) yes
P(4) O(3) P(2) 71.4(2) yes
P(4) O(3) N(1) 94.6(3) yes
P(4) O(3) P(3) 123.6(3) yes
O(2) O(3) O(4) 65.8(3) yes
O(2) O(3) O(1) 60.9(3) yes
O(2) O(3) P(2) 77.6(3) yes
O(2) O(3) N(1) 38.3(3) yes
O(2) O(3) P(3) 56.8(2) yes
O(4) O(3) O(1) 52.7(3) yes
O(4) O(3) P(2) 101.8(3) yes
O(4) O(3) N(1) 38.9(3) yes
O(4) O(3) P(3) 44.4(2) yes
O(1) O(3) P(2) 49.0(2) yes
O(1) O(3) N(1) 28.4(2) yes
O(1) O(3) P(3) 88.7(3) yes
P(2) O(3) N(1) 69.7(3) yes
P(2) O(3) P(3) 130.3(3) yes
N(1) O(3) P(3) 62.4(2) yes
N(4) O(4) N(3) 81.0(6) yes
N(4) O(4) N(1) 96.4(6) yes
N(4) O(4) P(3) 126.4(6) yes
N(4) O(4) O(1) 57.2(4) yes
N(4) O(4) O(3) 47.6(4) yes
N(4) O(4) O(2) 92.1(5) yes
N(4) O(4) P(1) 133.0(5) yes
N(4) O(4) N(2) 65.4(4) yes
N(4) O(4) P(4) 5.0(4) yes
N(3) O(4) N(1) 94.8(5) yes
N(3) O(4) P(3) 47.7(3) yes
N(3) O(4) O(1) 93.9(4) yes
N(3) O(4) O(3) 36.0(4) yes
N(3) O(4) O(2) 48.8(4) yes
N(3) O(4) P(1) 89.0(4) yes
N(3) O(4) N(2) 56.9(4) yes
N(3) O(4) P(4) 76.0(4) yes
N(1) O(4) P(3) 101.7(4) yes
N(1) O(4) O(1) 39.6(3) yes
N(1) O(4) O(3) 86.0(4) yes
N(1) O(4) O(2) 46.3(4) yes
N(1) O(4) P(1) 38.6(3) yes
N(1) O(4) N(2) 46.9(3) yes
N(1) O(4) P(4) 96.8(4) yes
P(3) O(4) O(1) 128.3(4) yes
P(3) O(4) O(3) 83.7(3) yes
P(3) O(4) O(2) 67.5(3) yes
P(3) O(4) P(1) 69.8(2) yes
P(3) O(4) N(2) 92.1(3) yes
P(3) O(4) P(4) 121.6(3) yes
O(1) O(4) O(3) 65.5(3) yes
O(1) O(4) O(2) 60.9(3) yes
O(1) O(4) P(1) 78.0(3) yes
O(1) O(4) N(2) 38.2(3) yes
O(1) O(4) P(4) 58.4(2) yes
O(3) O(4) O(2) 53.3(3) yes
O(3) O(4) P(1) 103.3(3) yes
O(3) O(4) N(2) 39.1(3) yes
O(3) O(4) P(4) 42.8(2) yes
O(2) O(4) P(1) 50.0(2) yes
O(2) O(4) N(2) 28.4(2) yes
O(2) O(4) P(4) 88.8(2) yes
P(1) O(4) N(2) 70.7(3) yes
P(1) O(4) P(4) 132.0(3) yes
N(2) O(4) P(4) 62.9(2) yes
O(1) N(1) P(1) 172.7(7) yes
O(1) N(1) O(2) 95.2(6) yes
O(1) N(1) O(4) 83.1(5) yes
O(1) N(1) N(2) 57.0(5) yes
O(1) N(1) N(4) 49.1(4) yes
O(1) N(1) N(3) 85.1(5) yes
O(1) N(1) O(3) 57.9(4) yes
O(1) N(1) P(3) 114.4(5) yes
O(1) N(1) P(2) 31.6(4) yes
P(1) N(1) O(2) 77.5(4) yes
P(1) N(1) O(4) 96.9(5) yes
P(1) N(1) N(2) 115.7(5) yes
P(1) N(1) N(4) 129.7(5) yes
P(1) N(1) N(3) 90.0(4) yes
P(1) N(1) O(3) 116.2(4) yes
P(1) N(1) P(3) 62.2(3) yes
P(1) N(1) P(2) 141.8(4) yes
O(2) N(1) O(4) 86.6(5) yes
O(2) N(1) N(2) 40.1(4) yes
O(2) N(1) N(4) 85.5(4) yes
O(2) N(1) N(3) 44.8(4) yes
O(2) N(1) O(3) 48.9(3) yes
O(2) N(1) P(3) 57.1(3) yes
O(2) N(1) P(2) 68.5(3) yes
O(4) N(1) N(2) 93.6(5) yes
O(4) N(1) N(4) 34.5(3) yes
O(4) N(1) N(3) 42.1(3) yes
O(4) N(1) O(3) 55.1(3) yes
O(4) N(1) P(3) 42.7(3) yes
O(4) N(1) P(2) 97.9(4) yes
N(2) N(1) N(4) 70.6(4) yes
N(2) N(1) N(3) 59.5(4) yes
N(2) N(1) O(3) 38.5(3) yes
N(2) N(1) P(3) 87.2(4) yes
N(2) N(1) P(2) 28.4(3) yes
N(4) N(1) N(3) 48.1(3) yes
N(4) N(1) O(3) 37.7(3) yes
N(4) N(1) P(3) 68.7(3) yes
N(4) N(1) P(2) 65.4(3) yes
N(3) N(1) O(3) 28.9(2) yes
N(3) N(1) P(3) 31.7(2) yes
N(3) N(1) P(2) 78.1(3) yes
O(3) N(1) P(3) 60.6(2) yes
O(3) N(1) P(2) 50.0(2) yes
P(3) N(1) P(2) 109.4(3) yes
O(2) N(2) P(2) 172.0(8) yes
O(2) N(2) O(1) 96.9(6) yes
O(2) N(2) O(3) 85.7(6) yes
O(2) N(2) N(1) 58.1(5) yes
O(2) N(2) N(3) 50.9(5) yes
O(2) N(2) N(4) 87.0(5) yes
O(2) N(2) O(4) 60.2(5) yes
O(2) N(2) P(4) 115.6(6) yes
O(2) N(2) P(1) 32.9(4) yes
P(2) N(2) O(1) 75.4(4) yes
P(2) N(2) O(3) 95.9(5) yes
P(2) N(2) N(1) 113.9(5) yes
P(2) N(2) N(3) 129.4(5) yes
P(2) N(2) N(4) 88.9(4) yes
P(2) N(2) O(4) 114.4(4) yes
P(2) N(2) P(4) 62.5(3) yes
P(2) N(2) P(1) 139.3(5) yes
O(1) N(2) O(3) 86.6(5) yes
O(1) N(2) N(1) 40.8(4) yes
O(1) N(2) N(3) 85.9(5) yes
O(1) N(2) N(4) 44.2(4) yes
O(1) N(2) O(4) 48.6(3) yes
O(1) N(2) P(4) 58.5(3) yes
O(1) N(2) P(1) 68.3(3) yes
O(3) N(2) N(1) 95.4(5) yes
O(3) N(2) N(3) 35.5(3) yes
O(3) N(2) N(4) 42.8(4) yes
O(3) N(2) O(4) 56.0(4) yes
O(3) N(2) P(4) 40.2(3) yes
O(3) N(2) P(1) 99.7(4) yes
N(1) N(2) N(3) 72.0(4) yes
N(1) N(2) N(4) 60.1(4) yes
N(1) N(2) O(4) 39.4(3) yes
N(1) N(2) P(4) 89.1(4) yes
N(1) N(2) P(1) 27.6(3) yes
N(3) N(2) N(4) 48.7(3) yes
N(3) N(2) O(4) 38.5(3) yes
N(3) N(2) P(4) 67.6(3) yes
N(3) N(2) P(1) 66.5(3) yes
N(4) N(2) O(4) 28.5(2) yes
N(4) N(2) P(4) 32.2(2) yes
N(4) N(2) P(1) 78.0(3) yes
O(4) N(2) P(4) 60.5(2) yes
O(4) N(2) P(1) 50.5(2) yes
P(4) N(2) P(1) 110.0(3) yes
O(3) N(3) P(3) 172.2(7) yes
O(3) N(3) O(4) 95.6(6) yes
O(3) N(3) O(2) 82.1(6) yes
O(3) N(3) N(4) 57.6(5) yes
O(3) N(3) N(2) 48.3(5) yes
O(3) N(3) N(1) 84.9(5) yes
O(3) N(3) O(1) 58.2(5) yes
O(3) N(3) P(4) 32.2(4) yes
O(3) N(3) P(1) 113.4(6) yes
P(3) N(3) O(4) 76.9(4) yes
P(3) N(3) O(2) 95.0(5) yes
P(3) N(3) N(4) 115.7(5) yes
P(3) N(3) N(2) 127.6(5) yes
P(3) N(3) N(1) 88.1(4) yes
P(3) N(3) O(1) 114.3(5) yes
P(3) N(3) P(4) 142.6(4) yes
P(3) N(3) P(1) 60.6(3) yes
O(4) N(3) O(2) 85.3(5) yes
O(4) N(3) N(4) 40.6(3) yes
O(4) N(3) N(2) 84.6(5) yes
O(4) N(3) N(1) 43.1(4) yes
O(4) N(3) O(1) 48.0(3) yes
O(4) N(3) P(4) 69.7(3) yes
O(4) N(3) P(1) 55.9(3) yes
O(2) N(3) N(4) 93.5(5) yes
O(2) N(3) N(2) 34.3(3) yes
O(2) N(3) N(1) 42.5(4) yes
O(2) N(3) O(1) 54.6(3) yes
O(2) N(3) P(4) 98.6(4) yes
O(2) N(3) P(1) 42.4(3) yes
N(4) N(3) N(2) 70.7(4) yes
N(4) N(3) N(1) 59.3(4) yes
N(4) N(3) O(1) 38.8(3) yes
N(4) N(3) P(4) 29.1(2) yes
N(4) N(3) P(1) 87.0(4) yes
N(2) N(3) N(1) 48.5(3) yes
N(2) N(3) O(1) 37.8(3) yes
N(2) N(3) P(4) 66.1(3) yes
N(2) N(3) P(1) 68.3(3) yes
N(1) N(3) O(1) 28.4(2) yes
N(1) N(3) P(4) 79.1(3) yes
N(1) N(3) P(1) 31.4(2) yes
O(1) N(3) P(4) 51.6(2) yes
O(1) N(3) P(1) 59.7(2) yes
P(4) N(3) P(1) 110.2(3) yes
O(4) N(4) P(4) 170.8(7) yes
O(4) N(4) O(3) 97.8(6) yes
O(4) N(4) O(1) 83.6(5) yes
O(4) N(4) N(3) 58.4(5) yes
O(4) N(4) N(1) 49.1(4) yes
O(4) N(4) N(2) 86.2(5) yes
O(4) N(4) O(2) 59.6(4) yes
O(4) N(4) P(2) 115.2(5) yes
O(4) N(4) P(3) 33.0(4) yes
P(4) N(4) O(3) 73.5(4) yes
P(4) N(4) O(1) 98.2(5) yes
P(4) N(4) N(3) 112.4(5) yes
P(4) N(4) N(1) 131.1(5) yes
P(4) N(4) N(2) 89.1(4) yes
P(4) N(4) O(2) 114.2(4) yes
P(4) N(4) P(2) 62.6(3) yes
P(4) N(4) P(3) 138.0(4) yes
O(3) N(4) O(1) 86.3(5) yes
O(3) N(4) N(3) 41.9(4) yes
O(3) N(4) N(1) 86.6(4) yes
O(3) N(4) N(2) 43.9(4) yes
O(3) N(4) O(2) 49.3(3) yes
O(3) N(4) P(2) 57.0(3) yes
O(3) N(4) P(3) 69.5(3) yes
O(1) N(4) N(3) 95.6(5) yes
O(1) N(4) N(1) 35.0(3) yes
O(1) N(4) N(2) 42.8(4) yes
O(1) N(4) O(2) 55.0(3) yes
O(1) N(4) P(2) 41.9(3) yes
O(1) N(4) P(3) 98.4(4) yes
N(3) N(4) N(1) 72.6(4) yes
N(3) N(4) N(2) 60.7(4) yes
N(3) N(4) O(2) 40.5(3) yes
N(3) N(4) P(2) 89.3(4) yes
N(3) N(4) P(3) 27.6(3) yes
N(1) N(4) N(2) 49.3(3) yes
N(1) N(4) O(2) 38.5(3) yes
N(1) N(4) P(2) 69.0(3) yes
N(1) N(4) P(3) 65.7(3) yes
N(2) N(4) O(2) 28.2(2) yes
N(2) N(4) P(2) 32.3(2) yes
N(2) N(4) P(3) 77.8(3) yes
O(2) N(4) P(2) 60.4(2) yes
O(2) N(4) P(3) 50.5(2) yes
P(2) N(4) P(3) 109.8(3) yes

loop_
_geom_bond_atom_site_label_1
_geom_bond_atom_site_label_2
_geom_bond_distance
_geom_bond_publ_flag
Pt(1) I(1) 2.703(2) yes
Pt(1) Mo(1) 2.682(2) yes
Pt(1) P(2) 2.260(5) yes
Pt(1) P(4) 2.256(5) yes
Pt(2) I(2) 2.695(2) yes
Pt(2) Mo(2) 2.669(2) yes
Pt(2) P(1) 2.266(6) yes
Pt(2) P(3) 2.258(6) yes
Mo(1) Mo(2) 2.135(2) yes
Mo(1) O(1) 2.05(1) yes
Mo(1) O(3) 2.04(1) yes
Mo(1) N(2) 2.16(2) yes
Mo(1) N(4) 2.18(1) yes
Mo(2) O(2) 2.06(1) yes
Mo(2) O(4) 2.07(1) yes
Mo(2) N(1) 2.20(1) yes
Mo(2) N(3) 2.22(1) yes
Cl(1B) Cl(2B) 2.29(5) yes
Cl(1B) C(101B 1.38(6) yes
Cl(1A) C(101A 1.81(10) yes
Cl(2B) C(101B 1.48(8) yes
Cl(2A) C(101A 1.37(9) yes
P(1) C(5) 1.81(2) yes
P(1) C(6) 1.78(2) yes
P(1) C(12) 1.79(2) yes
P(2) C(25) 1.80(2) yes
P(2) C(26) 1.82(2) yes
P(2) C(32) 1.77(2) yes
P(3) C(45) 1.81(2) yes
P(3) C(46) 1.85(2) yes
P(3) C(52) 1.84(2) yes
P(4) C(65) 1.85(2) yes
P(4) C(66) 1.85(2) yes
P(4) C(72) 1.81(2) yes
O(1) C(1) 1.29(2) yes
O(2) C(21) 1.28(2) yes
O(3) C(41) 1.32(2) yes
O(4) C(61) 1.30(2) yes
N(1) C(1) 1.38(2) yes
N(1) C(5) 1.36(2) yes
N(2) C(21) 1.33(2) yes
N(2) C(25) 1.34(2) yes
N(3) C(41) 1.41(2) yes
N(3) C(45) 1.37(2) yes
N(4) C(61) 1.37(2) yes
N(4) C(65) 1.34(2) yes
C(1) C(2) 1.36(3) yes
C(2) C(3) 1.34(3) yes
C(3) C(4) 1.37(3) yes
C(4) C(5) 1.32(3) yes
C(6) C(7) 1.36(3) yes
C(6) C(11) 1.36(3) yes
C(7) C(8) 1.42(4) yes
C(8) C(9) 1.47(5) yes
C(9) C(10) 1.28(6) yes
C(10) C(11) 1.44(5) yes
C(12) C(13) 1.31(3) yes
C(12) C(17) 1.33(3) yes
C(13) C(14) 1.30(5) yes
C(14) C(15) 1.50(5) yes
C(15) C(16) 1.22(4) yes
C(16) C(17) 1.31(4) yes
C(21) C(22) 1.38(3) yes
C(22) C(23) 1.32(3) yes
C(23) C(24) 1.43(3) yes
C(24) C(25) 1.36(3) yes
C(26) C(27) 1.35(3) yes
C(26) C(31) 1.40(3) yes
C(27) C(28) 1.49(3) yes
C(28) C(29) 1.40(5) yes
C(29) C(30) 1.35(6) yes
C(30) C(31) 1.35(4) yes
C(32) C(33) 1.31(3) yes
C(32) C(37) 1.34(4) yes
C(33) C(34) 1.35(4) yes
C(34) C(35) 1.30(5) yes
C(35) C(36) 1.29(5) yes
C(36) C(37) 1.52(5) yes
C(41) C(42) 1.37(3) yes
C(42) C(43) 1.37(3) yes
C(43) C(44) 1.40(3) yes
C(44) C(45) 1.29(3) yes
C(46) C(47) 1.33(3) yes
C(46) C(51) 1.35(3) yes
C(47) C(48) 1.42(3) yes
C(48) C(49) 1.30(4) yes
C(49) C(50) 1.36(4) yes
C(50) C(51) 1.35(4) yes
C(52) C(53) 1.35(3) yes
C(52) C(57) 1.35(3) yes
C(53) C(54) 1.36(3) yes
C(54) C(55) 1.28(4) yes
C(55) C(56) 1.34(4) yes
C(56) C(57) 1.42(3) yes
C(61) C(62) 1.39(2) yes
C(62) C(63) 1.31(2) yes
C(63) C(64) 1.39(2) yes
C(64) C(65) 1.33(2) yes
C(66) C(67) 1.33(3) yes
C(66) C(71) 1.41(3) yes
C(67) C(68) 1.39(3) yes
C(68) C(69) 1.40(3) yes
C(69) C(70) 1.35(3) yes
C(70) C(71) 1.34(3) yes
C(72) C(73) 1.42(3) yes
C(72) C(77) 1.41(3) yes
C(73) C(74) 1.40(3) yes
C(74) C(75) 1.37(3) yes
C(75) C(76) 1.41(4) yes
C(76) C(77) 1.38(3) yes
